data_2228441
loop_
_publ_author_name
'He, Meng-Hui'
'Yang, Quan'
'Sun, Jie'

_publ_section_title
;
 1\b,10\a:4\b,5\a-Diepoxy-7\a<i>H</i>-germacran-6\b-ol monohydrate
;
_journal_coeditor_code JJ2065
_journal_issue 12
_journal_name_full 'Acta Crystallographica Section E'
_journal_page_first o3263
_journal_paper_doi 10.1107/S1600536810047732
_journal_volume 66
_journal_year 2010
_chemical_formula_iupac 'C15 H26 O3, H2 O'
_chemical_formula_moiety 'C15 H26 O3, H2 O'
_chemical_formula_sum 'C15 H28 O4'
_chemical_formula_weight 272.37
_chemical_name_systematic
;
1\b,10\a:4\b,5\a-Diepoxy-7\a<i>H</i>-germacran-6\b-ol monohydrate
;
_space_group_IT_number 19
_symmetry_cell_setting orthorhombic
_symmetry_space_group_name_Hall 'P 2ac 2ab'
_symmetry_space_group_name_H-M 'P 21 21 21'
_atom_sites_solution_hydrogens geom
_atom_sites_solution_primary direct
_atom_sites_solution_secondary difmap
_audit_creation_method SHELXL-97
_cell_angle_alpha 90.00
_cell_angle_beta 90.00
_cell_angle_gamma 90.00
_cell_formula_units_Z 4
_cell_length_a 8.087(2)
_cell_length_b 11.380(3)
_cell_length_c 16.943(5)
_cell_measurement_reflns_used 1361
_cell_measurement_temperature 293(2)
_cell_measurement_theta_max 39.919
_cell_measurement_theta_min 4.808
_cell_volume 1559.3(7)
_computing_cell_refinement 'SAINT (Bruker, 2007)'
_computing_data_collection 'SMART (Bruker, 2007)'
_computing_data_reduction 'SAINT (Bruker, 2007)'
_computing_molecular_graphics 'SHELXTL (Sheldrick, 2008)'
_computing_publication_material 'SHELXTL (Sheldrick, 2008)'
_computing_structure_refinement 'SHELXL97 (Sheldrick, 2008)'
_computing_structure_solution 'SHELXS97 (Sheldrick, 2008)'
_diffrn_ambient_temperature 293(2)
_diffrn_measured_fraction_theta_full 0.999
_diffrn_measured_fraction_theta_max 0.999
_diffrn_measurement_device_type 'Bruker SMART CCD area-detector'
_diffrn_measurement_method '\f and \w'
_diffrn_radiation_monochromator graphite
_diffrn_radiation_source 'fine-focus sealed tube'
_diffrn_radiation_type MoK\a
_diffrn_radiation_wavelength 0.71073
_diffrn_reflns_av_R_equivalents 0.0801
_diffrn_reflns_av_sigmaI/netI 0.0628
_diffrn_reflns_limit_h_max 9
_diffrn_reflns_limit_h_min -9
_diffrn_reflns_limit_k_max 11
_diffrn_reflns_limit_k_min -14
_diffrn_reflns_limit_l_max 20
_diffrn_reflns_limit_l_min -20
_diffrn_reflns_number 8291
_diffrn_reflns_theta_full 26.00
_diffrn_reflns_theta_max 26.00
_diffrn_reflns_theta_min 2.16
_exptl_absorpt_coefficient_mu 0.082
_exptl_absorpt_correction_T_max 1.00000
_exptl_absorpt_correction_T_min 0.75655
_exptl_absorpt_correction_type multi-scan
_exptl_absorpt_process_details '(SADABS; Sheldrick, 2000)'
_exptl_crystal_colour colorless
_exptl_crystal_density_diffrn 1.160
_exptl_crystal_density_method 'not measured'
_exptl_crystal_description prismatic
_exptl_crystal_F_000 600
_exptl_crystal_size_max 0.311
_exptl_crystal_size_mid 0.125
_exptl_crystal_size_min 0.069
_refine_diff_density_max 0.162
_refine_diff_density_min -0.153
_refine_ls_extinction_coef 0.010(3)
_refine_ls_extinction_expression Fc^*^=kFc[1+0.001xFc^2^\l^3^/sin(2\q)]^-1/4^
_refine_ls_extinction_method 'SHELXL97 (Sheldrick, 2008)'
_refine_ls_goodness_of_fit_ref 1.061
_refine_ls_hydrogen_treatment mixed
_refine_ls_matrix_type full
_refine_ls_number_parameters 186
_refine_ls_number_reflns 1759
_refine_ls_number_restraints 0
_refine_ls_restrained_S_all 1.061
_refine_ls_R_factor_all 0.0892
_refine_ls_R_factor_gt 0.0615
_refine_ls_shift/su_max 0.005
_refine_ls_shift/su_mean 0.001
_refine_ls_structure_factor_coef Fsqd
_refine_ls_weighting_details 'calc w=1/[\s^2^(Fo^2^)+(0.0727P)^2^+0.0000P] where P=(Fo^2^+2Fc^2^)/3'
_refine_ls_weighting_scheme calc
_refine_ls_wR_factor_gt 0.1345
_refine_ls_wR_factor_ref 0.1475
_reflns_number_gt 1281
_reflns_number_total 1759
_reflns_threshold_expression I>2sigma(I)
_cod_data_source_file jj2065.cif
_cod_data_source_block I
_cod_original_cell_volume 1559.2(8)
_cod_database_code 2228441
_cod_database_fobs_code 2228441

loop_
_symmetry_equiv_pos_as_xyz
'x, y, z'
'-x+1/2, -y, z+1/2'
'-x, y+1/2, -z+1/2'
'x+1/2, -y+1/2, -z'

loop_
_atom_site_type_symbol
_atom_site_label
_atom_site_fract_x
_atom_site_fract_y
_atom_site_fract_z
_atom_site_U_iso_or_equiv
_atom_site_adp_type
_atom_site_calc_flag
_atom_site_refinement_flags
_atom_site_occupancy
_atom_site_disorder_assembly
_atom_site_disorder_group
O O1 0.3976(4) 1.2287(2) 0.77838(15) 0.0499(8) Uani d . 1 . .
O O2 0.3551(4) 1.2022(2) 0.59240(17) 0.0540(9) Uani d . 1 . .
H H3 0.4081 1.2005 0.5512 0.081 Uiso calc R 1 . .
O O3 0.1549(4) 0.7702(2) 0.79520(15) 0.0519(8) Uani d . 1 . .
O O4 -0.0212(5) 0.7428(3) 0.9509(2) 0.0686(11) Uani d . 1 . .
C C1 0.2708(6) 0.8691(3) 0.7992(2) 0.0402(10) Uani d . 1 . .
H H1 0.3781 0.8546 0.7742 0.048 Uiso calc R 1 . .
C C2 0.2798(6) 0.9355(3) 0.8767(2) 0.0505(12) Uani d . 1 . .
H H2A 0.3750 0.9079 0.9063 0.061 Uiso calc R 1 . .
H H2B 0.1818 0.9180 0.9075 0.061 Uiso calc R 1 . .
C C3 0.2933(6) 1.0692(3) 0.8662(2) 0.0527(12) Uani d . 1 . .
H H3A 0.1844 1.1006 0.8545 0.063 Uiso calc R 1 . .
H H3B 0.3303 1.1038 0.9154 0.063 Uiso calc R 1 . .
C C4 0.4113(6) 1.1048(3) 0.8008(2) 0.0420(10) Uani d . 1 . .
C C5 0.3410(5) 1.1380(3) 0.7247(2) 0.0396(10) Uani d . 1 . .
H H5 0.2204 1.1304 0.7220 0.048 Uiso calc R 1 . .
C C6 0.4256(5) 1.1207(3) 0.64782(19) 0.0402(10) Uani d . 1 . .
H H6 0.5433 1.1386 0.6542 0.048 Uiso calc R 1 . .
C C7 0.4075(5) 0.9917(3) 0.6206(2) 0.0432(11) Uani d . 1 . .
H H7 0.4511 0.9430 0.6635 0.052 Uiso calc R 1 . .
C C8 0.2216(5) 0.9560(4) 0.6100(2) 0.0482(11) Uani d . 1 . .
H H8A 0.1534 1.0230 0.6240 0.058 Uiso calc R 1 . .
H H8B 0.2026 0.9393 0.5546 0.058 Uiso calc R 1 . .
C C9 0.1633(7) 0.8502(4) 0.6583(2) 0.0534(12) Uani d . 1 . .
H H9A 0.0630 0.8198 0.6344 0.064 Uiso calc R 1 . .
H H9B 0.2467 0.7892 0.6547 0.064 Uiso calc R 1 . .
C C10 0.1297(5) 0.8741(3) 0.7439(2) 0.0427(10) Uani d . 1 . .
C C11 0.5160(6) 0.9655(4) 0.5473(2) 0.0539(12) Uani d . 1 . .
H H11 0.4710 1.0109 0.5031 0.065 Uiso calc R 1 . .
C C12 0.6958(6) 1.0003(6) 0.5569(3) 0.090(2) Uani d . 1 . .
H H12A 0.7404 0.9632 0.6031 0.134 Uiso calc R 1 . .
H H12B 0.7036 1.0841 0.5625 0.134 Uiso calc R 1 . .
H H12C 0.7572 0.9758 0.5114 0.134 Uiso calc R 1 . .
C C13 0.5033(9) 0.8344(4) 0.5254(3) 0.088(2) Uani d . 1 . .
H H13A 0.3915 0.8162 0.5108 0.133 Uiso calc R 1 . .
H H13B 0.5348 0.7874 0.5700 0.133 Uiso calc R 1 . .
H H13C 0.5756 0.8179 0.4819 0.133 Uiso calc R 1 . .
C C14 -0.0276(6) 0.9371(4) 0.7621(3) 0.0664(14) Uani d . 1 . .
H H14A -0.0342 1.0073 0.7309 0.100 Uiso calc R 1 . .
H H14B -0.0299 0.9575 0.8171 0.100 Uiso calc R 1 . .
H H14C -0.1198 0.8870 0.7502 0.100 Uiso calc R 1 . .
C C15 0.5860(6) 1.0613(4) 0.8082(2) 0.0536(12) Uani d . 1 . .
H H15A 0.6288 1.0823 0.8592 0.080 Uiso calc R 1 . .
H H15B 0.6530 1.0965 0.7679 0.080 Uiso calc R 1 . .
H H15C 0.5878 0.9774 0.8024 0.080 Uiso calc R 1 . .
H H4 -0.133(8) 0.744(5) 0.935(3) 0.09(2) Uiso d . 1 . .
H H4C 0.024(6) 0.740(4) 0.900(3) 0.069(15) Uiso d . 1 . .

loop_
_atom_site_aniso_label
_atom_site_aniso_U_11
_atom_site_aniso_U_22
_atom_site_aniso_U_33
_atom_site_aniso_U_12
_atom_site_aniso_U_13
_atom_site_aniso_U_23
O1 0.065(2) 0.0368(15) 0.0480(15) -0.0061(14) 0.0068(15) -0.0068(13)
O2 0.061(2) 0.0475(18) 0.0531(17) 0.0085(16) 0.0069(16) 0.0150(14)
O3 0.065(2) 0.0356(15) 0.0556(16) -0.0072(14) 0.0096(16) 0.0006(14)
O4 0.059(3) 0.089(3) 0.058(2) -0.023(2) 0.0027(19) -0.021(2)
C1 0.049(3) 0.033(2) 0.039(2) -0.0066(19) 0.010(2) -0.0017(18)
C2 0.068(3) 0.046(3) 0.038(2) -0.009(2) 0.013(2) -0.0009(19)
C3 0.068(3) 0.049(3) 0.042(2) -0.009(2) 0.017(2) -0.011(2)
C4 0.055(3) 0.034(2) 0.037(2) -0.003(2) 0.006(2) -0.0017(17)
C5 0.039(2) 0.038(2) 0.042(2) -0.0011(18) 0.0045(19) -0.0060(18)
C6 0.040(3) 0.043(2) 0.038(2) 0.006(2) 0.0017(19) 0.0019(18)
C7 0.058(3) 0.042(2) 0.0298(17) 0.015(2) -0.0041(19) 0.0029(17)
C8 0.066(3) 0.042(2) 0.037(2) 0.007(2) -0.014(2) -0.0026(18)
C9 0.067(3) 0.041(3) 0.052(3) -0.002(2) -0.006(2) -0.002(2)
C10 0.045(3) 0.035(2) 0.048(2) -0.0069(19) 0.004(2) -0.0018(18)
C11 0.071(3) 0.058(3) 0.033(2) 0.020(3) -0.003(2) 0.000(2)
C12 0.058(4) 0.138(5) 0.073(3) 0.026(4) 0.018(3) -0.015(4)
C13 0.147(6) 0.067(3) 0.051(3) 0.042(4) 0.007(4) -0.013(2)
C14 0.046(3) 0.056(3) 0.097(3) -0.003(2) 0.007(3) 0.002(3)
C15 0.055(3) 0.060(3) 0.046(2) -0.011(2) -0.006(2) -0.002(2)

loop_
_atom_type_symbol
_atom_type_description
_atom_type_scat_dispersion_real
_atom_type_scat_dispersion_imag
_atom_type_scat_source
C C 0.0033 0.0016 'International Tables Vol C Tables 4.2.6.8 and 6.1.1.4'
H H 0.0000 0.0000 'International Tables Vol C Tables 4.2.6.8 and 6.1.1.4'
O O 0.0106 0.0060 'International Tables Vol C Tables 4.2.6.8 and 6.1.1.4'

loop_
_geom_angle_atom_site_label_1
_geom_angle_atom_site_label_2
_geom_angle_atom_site_label_3
_geom_angle_site_symmetry_1
_geom_angle_site_symmetry_3
_geom_angle
_geom_angle_publ_flag
C5 O1 C4 . . 60.1(2) ?
C6 O2 H3 . . 109.5 ?
C1 O3 C10 . . 60.1(2) ?
C1 O3 H4C . . 114.1(12) ?
C10 O3 H4C . . 124.0(13) ?
H4 O4 H4C . . 96(4) ?
O3 C1 C10 . . 60.4(2) ?
O3 C1 C2 . . 116.9(3) ?
C10 C1 C2 . . 124.6(4) ?
O3 C1 H1 . . 114.6 ?
C10 C1 H1 . . 114.6 ?
C2 C1 H1 . . 114.6 ?
C1 C2 C3 . . 113.3(3) ?
C1 C2 H2A . . 108.9 ?
C3 C2 H2A . . 108.9 ?
C1 C2 H2B . . 108.9 ?
C3 C2 H2B . . 108.9 ?
H2A C2 H2B . . 107.7 ?
C4 C3 C2 . . 113.2(3) ?
C4 C3 H3A . . 108.9 ?
C2 C3 H3A . . 108.9 ?
C4 C3 H3B . . 108.9 ?
C2 C3 H3B . . 108.9 ?
H3A C3 H3B . . 107.7 ?
C5 C4 O1 . . 59.5(2) ?
C5 C4 C15 . . 121.8(3) ?
O1 C4 C15 . . 114.2(4) ?
C5 C4 C3 . . 118.0(4) ?
O1 C4 C3 . . 113.5(3) ?
C15 C4 C3 . . 116.2(4) ?
O1 C5 C4 . . 60.5(2) ?
O1 C5 C6 . . 120.0(3) ?
C4 C5 C6 . . 124.1(4) ?
O1 C5 H5 . . 114.0 ?
C4 C5 H5 . . 114.0 ?
C6 C5 H5 . . 114.0 ?
O2 C6 C5 . . 107.7(3) ?
O2 C6 C7 . . 112.4(3) ?
C5 C6 C7 . . 110.2(3) ?
O2 C6 H6 . . 108.8 ?
C5 C6 H6 . . 108.8 ?
C7 C6 H6 . . 108.8 ?
C6 C7 C11 . . 111.6(3) ?
C6 C7 C8 . . 111.8(3) ?
C11 C7 C8 . . 113.7(3) ?
C6 C7 H7 . . 106.4 ?
C11 C7 H7 . . 106.4 ?
C8 C7 H7 . . 106.4 ?
C9 C8 C7 . . 116.0(3) ?
C9 C8 H8A . . 108.3 ?
C7 C8 H8A . . 108.3 ?
C9 C8 H8B . . 108.3 ?
C7 C8 H8B . . 108.3 ?
H8A C8 H8B . . 107.4 ?
C10 C9 C8 . . 115.4(3) ?
C10 C9 H9A . . 108.4 ?
C8 C9 H9A . . 108.4 ?
C10 C9 H9B . . 108.4 ?
C8 C9 H9B . . 108.4 ?
H9A C9 H9B . . 107.5 ?
C1 C10 O3 . . 59.4(2) ?
C1 C10 C14 . . 123.1(3) ?
O3 C10 C14 . . 112.3(3) ?
C1 C10 C9 . . 117.8(4) ?
O3 C10 C9 . . 113.4(3) ?
C14 C10 C9 . . 116.2(4) ?
C12 C11 C13 . . 110.1(5) ?
C12 C11 C7 . . 114.0(4) ?
C13 C11 C7 . . 110.0(4) ?
C12 C11 H11 . . 107.5 ?
C13 C11 H11 . . 107.5 ?
C7 C11 H11 . . 107.5 ?
C11 C12 H12A . . 109.5 ?
C11 C12 H12B . . 109.5 ?
H12A C12 H12B . . 109.5 ?
C11 C12 H12C . . 109.5 ?
H12A C12 H12C . . 109.5 ?
H12B C12 H12C . . 109.5 ?
C11 C13 H13A . . 109.5 ?
C11 C13 H13B . . 109.5 ?
H13A C13 H13B . . 109.5 ?
C11 C13 H13C . . 109.5 ?
H13A C13 H13C . . 109.5 ?
H13B C13 H13C . . 109.5 ?
C10 C14 H14A . . 109.5 ?
C10 C14 H14B . . 109.5 ?
H14A C14 H14B . . 109.5 ?
C10 C14 H14C . . 109.5 ?
H14A C14 H14C . . 109.5 ?
H14B C14 H14C . . 109.5 ?
C4 C15 H15A . . 109.5 ?
C4 C15 H15B . . 109.5 ?
H15A C15 H15B . . 109.5 ?
C4 C15 H15C . . 109.5 ?
H15A C15 H15C . . 109.5 ?
H15B C15 H15C . . 109.5 ?

loop_
_geom_bond_atom_site_label_1
_geom_bond_atom_site_label_2
_geom_bond_site_symmetry_2
_geom_bond_distance
_geom_bond_publ_flag
O1 C5 . 1.450(4) ?
O1 C4 . 1.464(4) ?
O2 C6 . 1.438(4) ?
O2 H3 . 0.8200 ?
O3 C1 . 1.467(5) ?
O3 C10 . 1.481(4) ?
O4 H4 . 0.94(6) ?
O4 H4C . 0.93(4) ?
C1 C10 . 1.477(6) ?
C1 C2 . 1.517(5) ?
C1 H1 . 0.9800 ?
C2 C3 . 1.536(5) ?
C2 H2A . 0.9700 ?
C2 H2B . 0.9700 ?
C3 C4 . 1.518(5) ?
C3 H3A . 0.9700 ?
C3 H3B . 0.9700 ?
C4 C5 . 1.459(5) ?
C4 C15 . 1.502(6) ?
C5 C6 . 1.484(5) ?
C5 H5 . 0.9800 ?
C6 C7 . 1.545(5) ?
C6 H6 . 0.9800 ?
C7 C11 . 1.550(6) ?
C7 C8 . 1.568(6) ?
C7 H7 . 0.9800 ?
C8 C9 . 1.529(5) ?
C8 H8A . 0.9700 ?
C8 H8B . 0.9700 ?
C9 C10 . 1.501(5) ?
C9 H9A . 0.9700 ?
C9 H9B . 0.9700 ?
C10 C14 . 1.492(6) ?
C11 C12 . 1.516(7) ?
C11 C13 . 1.541(6) ?
C11 H11 . 0.9800 ?
C12 H12A . 0.9600 ?
C12 H12B . 0.9600 ?
C12 H12C . 0.9600 ?
C13 H13A . 0.9600 ?
C13 H13B . 0.9600 ?
C13 H13C . 0.9600 ?
C14 H14A . 0.9600 ?
C14 H14B . 0.9600 ?
C14 H14C . 0.9600 ?
C15 H15A . 0.9600 ?
C15 H15B . 0.9600 ?
C15 H15C . 0.9600 ?

loop_
_geom_hbond_atom_site_label_D
_geom_hbond_atom_site_label_H
_geom_hbond_atom_site_label_A
_geom_hbond_site_symmetry_A
_geom_hbond_distance_DH
_geom_hbond_distance_HA
_geom_hbond_distance_DA
_geom_hbond_angle_DHA
O2 H3 O4 2_574 0.82 2.03 2.819(4) 159.9
O4 H4 O2 3_546 0.94(6) 1.92(6) 2.836(5) 164(5)
O4 H4C O3 . 0.93(4) 2.10(5) 3.013(4) 166(4)

loop_
_geom_torsion_atom_site_label_1
_geom_torsion_atom_site_label_2
_geom_torsion_atom_site_label_3
_geom_torsion_atom_site_label_4
_geom_torsion_site_symmetry_1
_geom_torsion_site_symmetry_2
_geom_torsion_site_symmetry_3
_geom_torsion_site_symmetry_4
_geom_torsion
_geom_torsion_publ_flag
H4C O3 C1 C10 . . . . -116.7(14) ?
C10 O3 C1 C2 . . . . 116.3(4) ?
H4C O3 C1 C2 . . . . -0.4(14) ?
O3 C1 C2 C3 . . . . -139.3(4) ?
C10 C1 C2 C3 . . . . -68.2(5) ?
C1 C2 C3 C4 . . . . -42.3(6) ?
C5 O1 C4 C15 . . . . 113.9(4) ?
C5 O1 C4 C3 . . . . -109.7(4) ?
C2 C3 C4 C5 . . . . 100.5(5) ?
C2 C3 C4 O1 . . . . 167.1(4) ?
C2 C3 C4 C15 . . . . -57.4(5) ?
C4 O1 C5 C6 . . . . -114.7(4) ?
C15 C4 C5 O1 . . . . -101.2(4) ?
C3 C4 C5 O1 . . . . 102.2(4) ?
O1 C4 C5 C6 . . . . 108.0(4) ?
C15 C4 C5 C6 . . . . 6.8(6) ?
C3 C4 C5 C6 . . . . -149.8(4) ?
O1 C5 C6 O2 . . . . -84.7(4) ?
C4 C5 C6 O2 . . . . -157.4(3) ?
O1 C5 C6 C7 . . . . 152.4(3) ?
C4 C5 C6 C7 . . . . 79.7(5) ?
O2 C6 C7 C11 . . . . 68.5(4) ?
C5 C6 C7 C11 . . . . -171.4(3) ?
O2 C6 C7 C8 . . . . -60.0(4) ?
C5 C6 C7 C8 . . . . 60.0(4) ?
C6 C7 C8 C9 . . . . -123.0(3) ?
C11 C7 C8 C9 . . . . 109.5(4) ?
C7 C8 C9 C10 . . . . 77.7(5) ?
C2 C1 C10 O3 . . . . -104.0(4) ?
O3 C1 C10 C14 . . . . 98.1(4) ?
C2 C1 C10 C14 . . . . -5.8(6) ?
O3 C1 C10 C9 . . . . -102.2(4) ?
C2 C1 C10 C9 . . . . 153.9(4) ?
H4C O3 C10 C1 . . . . 100.5(15) ?
C1 O3 C10 C14 . . . . -116.3(4) ?
H4C O3 C10 C14 . . . . -15.8(15) ?
C1 O3 C10 C9 . . . . 109.5(4) ?
H4C O3 C10 C9 . . . . -150.0(15) ?
C8 C9 C10 C1 . . . . -85.0(5) ?
C8 C9 C10 O3 . . . . -151.5(4) ?
C8 C9 C10 C14 . . . . 76.1(5) ?
C6 C7 C11 C12 . . . . 52.2(5) ?
C8 C7 C11 C12 . . . . 179.8(4) ?
C6 C7 C11 C13 . . . . 176.3(4) ?
C8 C7 C11 C13 . . . . -56.2(5) ?

loop_
_cod_related_entry_id
_cod_related_entry_database
_cod_related_entry_code
1 ChemSpider 30656372
